data_1569518
loop_
_publ_author_name
'Deziel, Anthony P.'
'Gahlawat, Sahil'
'Hazari, Nilay'
'Hopmann, Kathrin H.'
'Mercado, Brandon Q.'

_publ_section_title
;
 Comparative study of CO<sub>2</sub> insertion into pincer supported
 palladium alkyl and aryl complexes.
;
_journal_issue 30
_journal_name_full 'Chemical science'
_journal_page_first 8164
_journal_page_last 8179
_journal_paper_doi 10.1039/d3sc01459b
_journal_volume 14
_journal_year 2023
_chemical_formula_moiety 'C62 H102 B2 N4 P4 Pd2, 2(C6 H6)'
_chemical_formula_sum 'C74 H114 B2 N4 P4 Pd2'
_chemical_formula_weight 1417.99
_space_group_crystal_system monoclinic
_space_group_IT_number 14
_space_group_name_Hall '-P 2ybc'
_space_group_name_H-M_alt 'P 1 21/c 1'
_atom_sites_solution_hydrogens geom
_atom_sites_solution_primary SHELXT
_atom_sites_solution_secondary difmap
_audit_creation_date 2023-02-20
_audit_creation_method
;
Olex2 1.5
(compiled 2021.12.09 svn.r5202d8cf for OlexSys, GUI svn.r6439)
;
_audit_update_record
;
2023-02-21 deposited with the CCDC.	2023-07-03 downloaded from the CCDC.
;
_cell_angle_alpha 90
_cell_angle_beta 114.397(3)
_cell_angle_gamma 90
_cell_formula_units_Z 4
_cell_length_a 24.5886(7)
_cell_length_b 11.3054(3)
_cell_length_c 29.5087(7)
_cell_measurement_reflns_used 66675
_cell_measurement_temperature 93(2)
_cell_measurement_theta_max 66.4500
_cell_measurement_theta_min 1.8430
_cell_volume 7470.5(4)
_computing_cell_refinement 'CrysAlisPro 1.171.42.49 (Rigaku OD, 2022)'
_computing_data_collection 'CrysAlisPro 1.171.42.49 (Rigaku OD, 2022)'
_computing_data_reduction 'CrysAlisPro 1.171.42.49 (Rigaku OD, 2022)'
_computing_molecular_graphics 'Olex2 1.5 (Dolomanov et al., 2009)'
_computing_publication_material 'Olex2 1.5 (Dolomanov et al., 2009)'
_computing_structure_refinement 'SHELXL-2014/7 (Sheldrick, 2014)'
_computing_structure_solution 'SHELXT-2014/5 (Sheldrick, 2014)'
_diffrn_ambient_temperature 93(2)
_diffrn_detector_area_resol_mean 22.2
_diffrn_measured_fraction_theta_full 0.999
_diffrn_measured_fraction_theta_max 0.999
_diffrn_measurement_device_type 'Rigaku Saturn 944+ CCD'
_diffrn_measurement_method \w
_diffrn_radiation_type CuK\a
_diffrn_radiation_wavelength 1.54184
_diffrn_reflns_av_R_equivalents 0.1013
_diffrn_reflns_av_unetI/netI 0.0300
_diffrn_reflns_Laue_measured_fraction_full 0.999
_diffrn_reflns_Laue_measured_fraction_max 0.999
_diffrn_reflns_limit_h_max 26
_diffrn_reflns_limit_h_min -29
_diffrn_reflns_limit_k_max 13
_diffrn_reflns_limit_k_min -13
_diffrn_reflns_limit_l_max 35
_diffrn_reflns_limit_l_min -18
_diffrn_reflns_number 13189
_diffrn_reflns_point_group_measured_fraction_full 0.999
_diffrn_reflns_point_group_measured_fraction_max 0.999
_diffrn_reflns_theta_full 66.600
_diffrn_reflns_theta_max 66.600
_diffrn_reflns_theta_min 1.973
_diffrn_source 'microfocus rotating anode'
_exptl_absorpt_coefficient_mu 5.002
_exptl_absorpt_correction_T_max 1.00000
_exptl_absorpt_correction_T_min 0.57159
_exptl_absorpt_correction_type multi-scan
_exptl_absorpt_process_details
;
CrysAlisPro 1.171.42.49 (Rigaku Oxford Diffraction, 2022) 
Empirical absorption correction using spherical harmonics, 
implemented in SCALE3 ABSPACK scaling algorithm. 
;
_exptl_crystal_colour Colorless
_exptl_crystal_density_diffrn 1.261
_exptl_crystal_description Needle
_exptl_crystal_F_000 2992
_exptl_crystal_size_max 0.25
_exptl_crystal_size_mid 0.15
_exptl_crystal_size_min 0.1
_refine_diff_density_max 2.093
_refine_diff_density_min -1.395
_refine_diff_density_rms 0.143
_refine_ls_extinction_method none
_refine_ls_goodness_of_fit_ref 1.176
_refine_ls_hydrogen_treatment constr
_refine_ls_matrix_type full
_refine_ls_number_parameters 800
_refine_ls_number_reflns 13189
_refine_ls_number_restraints 0
_refine_ls_restrained_S_all 1.176
_refine_ls_R_factor_all 0.0834
_refine_ls_R_factor_gt 0.0789
_refine_ls_shift/su_max 0.001
_refine_ls_shift/su_mean 0.000
_refine_ls_structure_factor_coef Fsqd
_refine_ls_weighting_details 'w=1/[\s^2^(Fo^2^)+(0.0001P)^2^+102.0035P] where P=(Fo^2^+2Fc^2^)/3'
_refine_ls_weighting_scheme calc
_refine_ls_wR_factor_gt 0.1878
_refine_ls_wR_factor_ref 0.1899
_reflns_Friedel_coverage 0.000
_reflns_number_gt 12095
_reflns_number_total 13189
_reflns_threshold_expression 'I > 2\s(I)'
_cod_data_source_file d3sc01459b3.cif
_cod_data_source_block 007a-23009
_cod_depositor_comments 'Adding full bibliography for 1569513--1569521.cif.'
_cod_database_code 1569518
_shelx_shelxl_version_number 2014/7
_shelx_space_group_comment
;
The symmetry employed for this shelxl refinement is uniquely defined 
by the following loop, which should always be used as a source of 
symmetry information in preference to the above space-group names. 
They are only intended as comments. 
;
_shelx_estimated_absorpt_t_max 0.635
_shelx_estimated_absorpt_t_min 0.368
_olex2_refinement_description
;
1. Twinned data refinement
 Scales: 0.80216
 0.19784
2.a Secondary CH2 refined with riding coordinates:
 C7(H7A,H7B), C16(H16A,H16B), C49(H49A,H49B), C31(H31A,H31B), C40(H40A,H40B),
 C56(H56A,H56B)
2.b Aromatic/amide H refined with riding coordinates:
 C2(H2), C3(H3), C4(H4), C5(H5), C51(H51), C52(H52), C53(H53), C54(H54),
 C55(H55), C26(H26), C27(H27), C28(H28), C29(H29), C58(H58), C59(H59), C60(H60),
  C61(H61), C62(H62), C63(H63), C64(H64), C65(H65), C66(H66), C67(H67),
 C68(H68), C69(H69), C70(H70), C71(H71), C72(H72), C73(H73), C74(H74)
2.c Idealised Me refined as rotating group:
 C9(H9A,H9B,H9C), C10(H10A,H10B,H10C), C11(H11A,H11B,H11C), C13(H13A,H13B,
 H13C), C14(H14A,H14B,H14C), C15(H15A,H15B,H15C), C18(H18A,H18B,H18C), C19(H19A,
 H19B,H19C), C20(H20A,H20B,H20C), C22(H22A,H22B,H22C), C23(H23A,H23B,H23C),
 C24(H24A,H24B,H24C), C33(H33A,H33B,H33C), C34(H34A,H34B,H34C), C35(H35A,H35B,
 H35C), C37(H37A,H37B,H37C), C38(H38A,H38B,H38C), C39(H39A,H39B,H39C), C42(H42A,
 H42B,H42C), C43(H43A,H43B,H43C), C44(H44A,H44B,H44C), C46(H46A,H46B,H46C),
 C47(H47A,H47B,H47C), C48(H48A,H48B,H48C)
;
_olex2_submission_special_instructions 'No special instructions were received'

loop_
_space_group_symop_operation_xyz
'x, y, z'
'-x, y+1/2, -z+1/2'
'-x, -y, -z'
'x, -y-1/2, z-1/2'

loop_
_atom_site_label
_atom_site_type_symbol
_atom_site_fract_x
_atom_site_fract_y
_atom_site_fract_z
_atom_site_U_iso_or_equiv
_atom_site_adp_type
_atom_site_occupancy
_atom_site_site_symmetry_order
_atom_site_calc_flag
_atom_site_refinement_flags_posn
_atom_site_refinement_flags_adp
_atom_site_refinement_flags_occupancy
_atom_site_disorder_assembly
_atom_site_disorder_group
Pd1 Pd 0.61968(3) 0.05921(6) 1.10113(2) 0.03116(17) Uani 1 1 d . . . . .
P1 P 0.65828(10) 0.1952(2) 1.06561(9) 0.0304(5) Uani 1 1 d . . . . .
P2 P 0.39342(10) 0.0666(2) 0.84411(8) 0.0300(5) Uani 1 1 d . . . . .
N1 N 0.6019(3) 0.1234(7) 0.9632(3) 0.0294(16) Uani 1 1 d . . . . .
N2 N 0.5199(3) 0.0816(7) 0.8915(2) 0.0265(15) Uani 1 1 d . . . . .
C1 C 0.5388(4) -0.0227(8) 0.9181(3) 0.030(2) Uani 1 1 d . . . . .
C2 C 0.5196(4) -0.1396(9) 0.9058(3) 0.032(2) Uani 1 1 d . . . . .
H2 H 0.4854 -0.1573 0.8761 0.039 Uiso 1 1 calc R U . . .
C3 C 0.5517(4) -0.2294(8) 0.9380(3) 0.034(2) Uani 1 1 d . . . . .
H3 H 0.5399 -0.3093 0.9298 0.040 Uiso 1 1 calc R U . . .
C4 C 0.6012(4) -0.2035(9) 0.9821(3) 0.033(2) Uani 1 1 d . . . . .
H4 H 0.6222 -0.2665 1.0035 0.039 Uiso 1 1 calc R U . . .
C5 C 0.6206(4) -0.0871(9) 0.9956(3) 0.035(2) Uani 1 1 d . . . . .
H5 H 0.6538 -0.0697 1.0260 0.041 Uiso 1 1 calc R U . . .
C6 C 0.5891(4) 0.0025(8) 0.9625(3) 0.0284(19) Uani 1 1 d . . . . .
C7 C 0.6556(4) 0.1746(9) 1.0016(3) 0.032(2) Uani 1 1 d . . . . .
H7A H 0.6620 0.2530 0.9896 0.038 Uiso 1 1 calc R U . . .
H7B H 0.6899 0.1241 1.0047 0.038 Uiso 1 1 calc R U . . .
C8 C 0.7420(4) 0.2093(10) 1.0998(4) 0.044(2) Uani 1 1 d . . . . .
C9 C 0.7579(5) 0.2632(12) 1.1517(4) 0.063(4) Uani 1 1 d . . . . .
H9A H 0.7462 0.3468 1.1481 0.094 Uiso 1 1 calc R U . . .
H9B H 0.8010 0.2567 1.1716 0.094 Uiso 1 1 calc R U . . .
H9C H 0.7366 0.2206 1.1683 0.094 Uiso 1 1 calc R U . . .
C10 C 0.7735(5) 0.2774(11) 1.0728(5) 0.059(3) Uani 1 1 d . . . . .
H10A H 0.7674 0.2363 1.0418 0.089 Uiso 1 1 calc R U . . .
H10B H 0.8163 0.2821 1.0941 0.089 Uiso 1 1 calc R U . . .
H10C H 0.7569 0.3574 1.0651 0.089 Uiso 1 1 calc R U . . .
C11 C 0.7670(4) 0.0799(10) 1.1083(4) 0.048(3) Uani 1 1 d . . . . .
H11A H 0.7545 0.0393 1.1317 0.072 Uiso 1 1 calc R U . . .
H11B H 0.8107 0.0821 1.1219 0.072 Uiso 1 1 calc R U . . .
H11C H 0.7514 0.0374 1.0765 0.072 Uiso 1 1 calc R U . . .
C12 C 0.6216(4) 0.3441(9) 1.0618(4) 0.034(2) Uani 1 1 d . . . . .
C13 C 0.6501(5) 0.4503(10) 1.0478(5) 0.050(3) Uani 1 1 d . . . . .
H13A H 0.6880 0.4697 1.0757 0.074 Uiso 1 1 calc R U . . .
H13B H 0.6231 0.5184 1.0404 0.074 Uiso 1 1 calc R U . . .
H13C H 0.6574 0.4308 1.0185 0.074 Uiso 1 1 calc R U . . .
C14 C 0.5575(4) 0.3284(10) 1.0222(4) 0.044(3) Uani 1 1 d . . . . .
H14A H 0.5580 0.3227 0.9892 0.066 Uiso 1 1 calc R U . . .
H14B H 0.5333 0.3964 1.0230 0.066 Uiso 1 1 calc R U . . .
H14C H 0.5404 0.2559 1.0291 0.066 Uiso 1 1 calc R U . . .
C15 C 0.6174(5) 0.3691(10) 1.1120(4) 0.041(2) Uani 1 1 d . . . . .
H15A H 0.5882 0.4321 1.1074 0.062 Uiso 1 1 calc R U . . .
H15B H 0.6565 0.3940 1.1368 0.062 Uiso 1 1 calc R U . . .
H15C H 0.6048 0.2971 1.1235 0.062 Uiso 1 1 calc R U . . .
C16 C 0.4693(4) 0.0844(9) 0.8433(3) 0.030(2) Uani 1 1 d . . . . .
H16A H 0.4746 0.0207 0.8225 0.036 Uiso 1 1 calc R U . . .
H16B H 0.4700 0.1607 0.8271 0.036 Uiso 1 1 calc R U . . .
C17 C 0.3723(4) 0.2232(9) 0.8545(3) 0.031(2) Uani 1 1 d . . . . .
C18 C 0.4222(4) 0.2622(9) 0.9043(3) 0.035(2) Uani 1 1 d . . . . .
H18A H 0.4278 0.2017 0.9296 0.052 Uiso 1 1 calc R U . . .
H18B H 0.4111 0.3373 0.9148 0.052 Uiso 1 1 calc R U . . .
H18C H 0.4595 0.2725 0.9002 0.052 Uiso 1 1 calc R U . . .
C19 C 0.3678(5) 0.3136(9) 0.8136(4) 0.039(2) Uani 1 1 d . . . . .
H19A H 0.3609 0.3928 0.8237 0.059 Uiso 1 1 calc R U . . .
H19B H 0.3346 0.2919 0.7823 0.059 Uiso 1 1 calc R U . . .
H19C H 0.4051 0.3133 0.8091 0.059 Uiso 1 1 calc R U . . .
C20 C 0.3139(4) 0.2181(10) 0.8607(3) 0.038(2) Uani 1 1 d . . . . .
H20A H 0.3196 0.1709 0.8902 0.057 Uiso 1 1 calc R U . . .
H20B H 0.2830 0.1818 0.8312 0.057 Uiso 1 1 calc R U . . .
H20C H 0.3017 0.2985 0.8648 0.057 Uiso 1 1 calc R U . . .
C21 C 0.3505(4) 0.0199(9) 0.7770(3) 0.036(2) Uani 1 1 d . . . . .
C22 C 0.3669(5) 0.0854(11) 0.7387(3) 0.044(3) Uani 1 1 d . . . . .
H22A H 0.3555 0.1688 0.7374 0.066 Uiso 1 1 calc R U . . .
H22B H 0.3457 0.0494 0.7058 0.066 Uiso 1 1 calc R U . . .
H22C H 0.4101 0.0797 0.7484 0.066 Uiso 1 1 calc R U . . .
C23 C 0.2824(4) 0.0313(12) 0.7616(4) 0.051(3) Uani 1 1 d . . . . .
H23A H 0.2716 0.1152 0.7599 0.077 Uiso 1 1 calc R U . . .
H23B H 0.2717 -0.0087 0.7862 0.077 Uiso 1 1 calc R U . . .
H23C H 0.2609 -0.0052 0.7289 0.077 Uiso 1 1 calc R U . . .
C24 C 0.3647(5) -0.1119(10) 0.7756(4) 0.043(2) Uani 1 1 d . . . . .
H24A H 0.3421 -0.1429 0.7420 0.065 Uiso 1 1 calc R U . . .
H24B H 0.3536 -0.1553 0.7992 0.065 Uiso 1 1 calc R U . . .
H24C H 0.4076 -0.1218 0.7847 0.065 Uiso 1 1 calc R U . . .
C49 C 0.5632(4) 0.3030(9) 0.8969(4) 0.039(2) Uani 1 1 d . . . . .
H49A H 0.5293 0.3135 0.8641 0.047 Uiso 1 1 calc R U . . .
H49B H 0.5592 0.3626 0.9199 0.047 Uiso 1 1 calc R U . . .
C50 C 0.6217(4) 0.3244(9) 0.8915(3) 0.034(2) Uani 1 1 d . . . . .
C51 C 0.6406(5) 0.2424(10) 0.8657(4) 0.042(2) Uani 1 1 d . . . . .
H51 H 0.6170 0.1746 0.8514 0.051 Uiso 1 1 calc R U . . .
C52 C 0.6944(5) 0.2598(11) 0.8608(5) 0.052(3) Uani 1 1 d . . . . .
H52 H 0.7067 0.2047 0.8425 0.063 Uiso 1 1 calc R U . . .
C53 C 0.7295(5) 0.3569(12) 0.8825(5) 0.056(3) Uani 1 1 d . . . . .
H53 H 0.7667 0.3663 0.8802 0.067 Uiso 1 1 calc R U . . .
C54 C 0.7116(5) 0.4407(11) 0.9076(4) 0.049(3) Uani 1 1 d . . . . .
H54 H 0.7357 0.5081 0.9218 0.059 Uiso 1 1 calc R U . . .
C55 C 0.6574(5) 0.4249(11) 0.9116(4) 0.044(2) Uani 1 1 d . . . . .
H55 H 0.6445 0.4830 0.9282 0.053 Uiso 1 1 calc R U . . .
B1 B 0.5601(4) 0.1743(10) 0.9174(4) 0.029(2) Uani 1 1 d . . . . .
Pd2 Pd 1.03255(3) 0.43354(6) 0.90385(2) 0.02994(17) Uani 1 1 d . . . . .
P3 P 0.96405(10) 0.5532(2) 0.84676(8) 0.0276(5) Uani 1 1 d . . . . .
P4 P 0.89312(10) 0.7004(2) 1.05670(8) 0.0274(5) Uani 1 1 d . . . . .
N3 N 0.8798(3) 0.5700(7) 0.8908(2) 0.0263(15) Uani 1 1 d . . . . .
N4 N 0.8580(3) 0.6209(7) 0.9563(3) 0.0260(15) Uani 1 1 d . . . . .
C25 C 0.8726(4) 0.5001(8) 0.9602(3) 0.0276(19) Uani 1 1 d . . . . .
C26 C 0.8701(4) 0.4138(8) 0.9924(3) 0.0297(19) Uani 1 1 d . . . . .
H26 H 0.8608 0.4339 1.0197 0.036 Uiso 1 1 calc R U . . .
C27 C 0.8813(4) 0.2977(9) 0.9842(3) 0.033(2) Uani 1 1 d . . . . .
H27 H 0.8797 0.2376 1.0061 0.040 Uiso 1 1 calc R U . . .
C28 C 0.8950(4) 0.2676(9) 0.9442(3) 0.034(2) Uani 1 1 d . . . . .
H28 H 0.9016 0.1869 0.9390 0.041 Uiso 1 1 calc R U . . .
C29 C 0.8990(4) 0.3535(8) 0.9119(3) 0.031(2) Uani 1 1 d . . . . .
H29 H 0.9102 0.3333 0.8857 0.037 Uiso 1 1 calc R U . . .
C30 C 0.8863(4) 0.4698(8) 0.9194(3) 0.0293(19) Uani 1 1 d . . . . .
C31 C 0.8862(3) 0.5650(9) 0.8436(3) 0.0280(18) Uani 1 1 d . . . . .
H31A H 0.8675 0.6369 0.8243 0.034 Uiso 1 1 calc R U . . .
H31B H 0.8630 0.4963 0.8245 0.034 Uiso 1 1 calc R U . . .
C32 C 0.9439(5) 0.5019(9) 0.7806(3) 0.036(2) Uani 1 1 d . . . . .
C33 C 0.9959(5) 0.5238(10) 0.7657(4) 0.042(2) Uani 1 1 d . . . . .
H33A H 1.0014 0.6091 0.7634 0.064 Uiso 1 1 calc R U . . .
H33B H 0.9869 0.4870 0.7333 0.064 Uiso 1 1 calc R U . . .
H33C H 1.0325 0.4893 0.7908 0.064 Uiso 1 1 calc R U . . .
C34 C 0.8860(5) 0.5574(11) 0.7405(3) 0.047(3) Uani 1 1 d . . . . .
H34A H 0.8898 0.6438 0.7415 0.071 Uiso 1 1 calc R U . . .
H34B H 0.8516 0.5347 0.7473 0.071 Uiso 1 1 calc R U . . .
H34C H 0.8802 0.5286 0.7075 0.071 Uiso 1 1 calc R U . . .
C35 C 0.9338(5) 0.3677(10) 0.7800(4) 0.044(2) Uani 1 1 d . . . . .
H35A H 0.9275 0.3360 0.7473 0.065 Uiso 1 1 calc R U . . .
H35B H 0.8985 0.3516 0.7865 0.065 Uiso 1 1 calc R U . . .
H35C H 0.9688 0.3300 0.8057 0.065 Uiso 1 1 calc R U . . .
C36 C 0.9914(4) 0.7120(9) 0.8548(3) 0.032(2) Uani 1 1 d . . . . .
C37 C 1.0565(4) 0.7154(10) 0.8622(4) 0.044(3) Uani 1 1 d . . . . .
H37A H 1.0799 0.6602 0.8887 0.067 Uiso 1 1 calc R U . . .
H37B H 1.0722 0.7957 0.8715 0.067 Uiso 1 1 calc R U . . .
H37C H 1.0592 0.6926 0.8312 0.067 Uiso 1 1 calc R U . . .
C38 C 0.9529(5) 0.7989(9) 0.8126(4) 0.044(2) Uani 1 1 d . . . . .
H38A H 0.9570 0.7789 0.7819 0.065 Uiso 1 1 calc R U . . .
H38B H 0.9667 0.8801 0.8224 0.065 Uiso 1 1 calc R U . . .
H38C H 0.9109 0.7923 0.8071 0.065 Uiso 1 1 calc R U . . .
C39 C 0.9889(4) 0.7532(9) 0.9038(3) 0.034(2) Uani 1 1 d . . . . .
H39A H 0.9472 0.7624 0.8987 0.051 Uiso 1 1 calc R U . . .
H39B H 1.0096 0.8291 0.9138 0.051 Uiso 1 1 calc R U . . .
H39C H 1.0084 0.6942 0.9298 0.051 Uiso 1 1 calc R U . . .
C40 C 0.8378(4) 0.6767(9) 0.9913(3) 0.030(2) Uani 1 1 d . . . . .
H40A H 0.8049 0.6280 0.9924 0.036 Uiso 1 1 calc R U . . .
H40B H 0.8206 0.7547 0.9775 0.036 Uiso 1 1 calc R U . . .
C41 C 0.9254(4) 0.8505(9) 1.0552(3) 0.032(2) Uani 1 1 d . . . . .
C42 C 0.9498(5) 0.8422(10) 1.0150(4) 0.044(2) Uani 1 1 d . . . . .
H42A H 0.9725 0.7687 1.0194 0.066 Uiso 1 1 calc R U . . .
H42B H 0.9759 0.9099 1.0180 0.066 Uiso 1 1 calc R U . . .
H42C H 0.9164 0.8428 0.9820 0.066 Uiso 1 1 calc R U . . .
C43 C 0.8825(4) 0.9571(9) 1.0423(4) 0.043(2) Uani 1 1 d . . . . .
H43A H 0.8480 0.9419 1.0109 0.064 Uiso 1 1 calc R U . . .
H43B H 0.9034 1.0282 1.0389 0.064 Uiso 1 1 calc R U . . .
H43C H 0.8690 0.9691 1.0689 0.064 Uiso 1 1 calc R U . . .
C44 C 0.9785(4) 0.8739(9) 1.1059(4) 0.040(2) Uani 1 1 d . . . . .
H44A H 0.9639 0.8790 1.1321 0.060 Uiso 1 1 calc R U . . .
H44B H 0.9979 0.9485 1.1043 0.060 Uiso 1 1 calc R U . . .
H44C H 1.0074 0.8091 1.1134 0.060 Uiso 1 1 calc R U . . .
C45 C 0.8378(4) 0.7100(9) 1.0858(4) 0.038(2) Uani 1 1 d . . . . .
C46 C 0.7793(4) 0.7772(10) 1.0558(4) 0.040(2) Uani 1 1 d . . . . .
H46A H 0.7885 0.8584 1.0497 0.060 Uiso 1 1 calc R U . . .
H46B H 0.7546 0.7787 1.0747 0.060 Uiso 1 1 calc R U . . .
H46C H 0.7575 0.7371 1.0239 0.060 Uiso 1 1 calc R U . . .
C47 C 0.8680(5) 0.7662(10) 1.1378(4) 0.045(3) Uani 1 1 d . . . . .
H47A H 0.9047 0.7226 1.1575 0.068 Uiso 1 1 calc R U . . .
H47B H 0.8408 0.7629 1.1543 0.068 Uiso 1 1 calc R U . . .
H47C H 0.8779 0.8488 1.1345 0.068 Uiso 1 1 calc R U . . .
C48 C 0.8216(5) 0.5819(9) 1.0928(4) 0.037(2) Uani 1 1 d . . . . .
H48A H 0.8046 0.5419 1.0604 0.056 Uiso 1 1 calc R U . . .
H48B H 0.7923 0.5822 1.1073 0.056 Uiso 1 1 calc R U . . .
H48C H 0.8577 0.5399 1.1150 0.056 Uiso 1 1 calc R U . . .
C56 C 0.8342(5) 0.7896(10) 0.8847(4) 0.042(2) Uani 1 1 d . . . . .
H56A H 0.8656 0.8499 0.9005 0.050 Uiso 1 1 calc R U . . .
H56B H 0.8269 0.7849 0.8491 0.050 Uiso 1 1 calc R U . . .
C57 C 0.7773(4) 0.8293(9) 0.8885(3) 0.032(2) Uani 1 1 d . . . . .
C58 C 0.7708(5) 0.9355(11) 0.9075(4) 0.053(3) Uani 1 1 d . . . . .
H58 H 0.8019 0.9927 0.9165 0.064 Uiso 1 1 calc R U . . .
C59 C 0.7164(6) 0.9618(12) 0.9139(4) 0.059(3) Uani 1 1 d . . . . .
H59 H 0.7116 1.0339 0.9283 0.071 Uiso 1 1 calc R U . . .
C60 C 0.6725(6) 0.8767(14) 0.8980(4) 0.062(3) Uani 1 1 d . . . . .
H60 H 0.6362 0.8930 0.9010 0.074 Uiso 1 1 calc R U . . .
C61 C 0.6777(5) 0.7708(13) 0.8783(4) 0.059(3) Uani 1 1 d . . . . .
H61 H 0.6463 0.7144 0.8687 0.071 Uiso 1 1 calc R U . . .
C62 C 0.7289(5) 0.7471(12) 0.8725(4) 0.047(3) Uani 1 1 d . . . . .
H62 H 0.7324 0.6747 0.8576 0.057 Uiso 1 1 calc R U . . .
B2 B 0.8580(4) 0.6652(10) 0.9101(4) 0.029(2) Uani 1 1 d . . . . .
C63 C 0.7681(6) 0.9923(14) 0.7677(6) 0.075(4) Uani 1 1 d . . . . .
H63 H 0.7306 0.9649 0.7657 0.090 Uiso 1 1 calc R U . . .
C64 C 0.8019(6) 1.0670(13) 0.8054(5) 0.065(3) Uani 1 1 d . . . . .
H64 H 0.7879 1.0910 0.8296 0.078 Uiso 1 1 calc R U . . .
C65 C 0.8555(6) 1.1069(11) 0.8083(5) 0.055(3) Uani 1 1 d . . . . .
H65 H 0.8789 1.1587 0.8344 0.066 Uiso 1 1 calc R U . . .
C66 C 0.8758(5) 1.0720(10) 0.7734(4) 0.049(3) Uani 1 1 d . . . . .
H66 H 0.9130 1.1008 0.7753 0.059 Uiso 1 1 calc R U . . .
C67 C 0.8428(5) 0.9958(10) 0.7359(4) 0.049(3) Uani 1 1 d . . . . .
H67 H 0.8575 0.9702 0.7123 0.059 Uiso 1 1 calc R U . . .
C68 C 0.7883(6) 0.9570(13) 0.7327(5) 0.067(4) Uani 1 1 d . . . . .
H68 H 0.7646 0.9059 0.7064 0.081 Uiso 1 1 calc R U . . .
C69 C 0.6022(5) 0.9866(10) 0.7751(4) 0.049(3) Uani 1 1 d . . . . .
H69 H 0.6402 0.9745 0.8017 0.059 Uiso 1 1 calc R U . . .
C70 C 0.5941(6) 1.0781(11) 0.7425(5) 0.056(3) Uani 1 1 d . . . . .
H70 H 0.6265 1.1290 0.7463 0.067 Uiso 1 1 calc R U . . .
C71 C 0.5386(6) 1.0957(11) 0.7040(4) 0.057(3) Uani 1 1 d . . . . .
H71 H 0.5326 1.1595 0.6815 0.069 Uiso 1 1 calc R U . . .
C72 C 0.4917(6) 1.0207(12) 0.6983(4) 0.057(3) Uani 1 1 d . . . . .
H72 H 0.4536 1.0330 0.6719 0.068 Uiso 1 1 calc R U . . .
C73 C 0.5005(5) 0.9276(13) 0.7311(4) 0.054(3) Uani 1 1 d . . . . .
H73 H 0.4685 0.8753 0.7268 0.065 Uiso 1 1 calc R U . . .
C74 C 0.5548(6) 0.9108(11) 0.7695(4) 0.052(3) Uani 1 1 d . . . . .
H74 H 0.5605 0.8480 0.7924 0.062 Uiso 1 1 calc R U . . .

loop_
_atom_site_aniso_label
_atom_site_aniso_U_11
_atom_site_aniso_U_22
_atom_site_aniso_U_33
_atom_site_aniso_U_23
_atom_site_aniso_U_13
_atom_site_aniso_U_12
Pd1 0.0312(3) 0.0311(3) 0.0319(3) 0.0010(3) 0.0139(3) 0.0002(3)
P1 0.0262(11) 0.0291(12) 0.0356(12) -0.0002(10) 0.0124(9) -0.0008(9)
P2 0.0280(11) 0.0351(12) 0.0282(11) 0.0013(10) 0.0128(9) 0.0037(10)
N1 0.027(4) 0.033(4) 0.028(4) 0.003(3) 0.011(3) 0.000(3)
N2 0.025(4) 0.031(4) 0.018(3) 0.004(3) 0.005(3) 0.002(3)
C1 0.024(4) 0.033(5) 0.037(5) -0.001(4) 0.017(4) 0.001(4)
C2 0.030(5) 0.039(5) 0.029(5) -0.005(4) 0.013(4) -0.005(4)
C3 0.040(5) 0.026(5) 0.037(5) -0.003(4) 0.018(4) -0.003(4)
C4 0.034(5) 0.032(5) 0.035(5) 0.008(4) 0.016(4) 0.005(4)
C5 0.035(5) 0.038(6) 0.031(5) 0.004(4) 0.014(4) 0.005(4)
C6 0.032(5) 0.032(5) 0.029(5) 0.003(4) 0.021(4) 0.003(4)
C7 0.030(5) 0.037(5) 0.033(5) -0.003(4) 0.017(4) -0.006(4)
C8 0.032(5) 0.038(6) 0.058(7) -0.007(5) 0.014(5) -0.002(4)
C9 0.038(6) 0.073(9) 0.056(7) -0.030(7) -0.001(5) -0.004(6)
C10 0.032(6) 0.049(7) 0.088(9) 0.007(7) 0.016(6) -0.007(5)
C11 0.030(5) 0.047(7) 0.058(7) 0.011(5) 0.008(5) 0.006(5)
C12 0.029(5) 0.035(5) 0.039(5) -0.001(4) 0.015(4) -0.004(4)
C13 0.056(7) 0.030(6) 0.072(8) -0.001(5) 0.036(6) -0.004(5)
C14 0.039(6) 0.042(6) 0.057(7) 0.000(5) 0.026(5) 0.012(5)
C15 0.046(6) 0.040(6) 0.038(5) 0.000(5) 0.017(5) 0.003(5)
C16 0.026(4) 0.038(5) 0.023(4) 0.004(4) 0.007(3) 0.006(4)
C17 0.026(4) 0.037(5) 0.032(5) 0.000(4) 0.012(4) 0.006(4)
C18 0.033(5) 0.038(5) 0.031(5) -0.002(4) 0.011(4) 0.003(4)
C19 0.047(6) 0.034(5) 0.044(6) 0.003(4) 0.025(5) 0.005(5)
C20 0.038(5) 0.045(6) 0.032(5) 0.006(4) 0.017(4) 0.007(5)
C21 0.033(5) 0.045(6) 0.026(5) -0.001(4) 0.008(4) 0.002(4)
C22 0.047(6) 0.058(7) 0.025(5) 0.005(5) 0.012(4) 0.004(5)
C23 0.028(5) 0.068(8) 0.050(6) -0.002(6) 0.007(5) 0.007(5)
C24 0.044(6) 0.051(7) 0.031(5) -0.004(5) 0.012(4) 0.001(5)
C49 0.035(5) 0.040(6) 0.047(6) 0.008(5) 0.021(5) 0.002(4)
C50 0.032(5) 0.041(5) 0.029(5) 0.005(4) 0.012(4) -0.006(4)
C51 0.038(5) 0.044(6) 0.053(6) 0.000(5) 0.026(5) -0.006(5)
C52 0.044(6) 0.061(8) 0.064(7) 0.011(6) 0.035(6) 0.003(6)
C53 0.041(6) 0.070(9) 0.057(7) 0.017(6) 0.020(5) -0.002(6)
C54 0.048(6) 0.054(7) 0.031(5) 0.021(5) 0.001(5) -0.013(6)
C55 0.042(6) 0.048(6) 0.037(5) 0.002(5) 0.012(4) -0.011(5)
B1 0.026(5) 0.034(6) 0.031(5) 0.001(4) 0.015(4) 0.004(4)
Pd2 0.0275(3) 0.0308(3) 0.0315(3) 0.0025(3) 0.0122(3) 0.0025(3)
P3 0.0261(11) 0.0327(12) 0.0261(11) 0.0026(9) 0.0130(9) 0.0010(10)
P4 0.0255(11) 0.0285(12) 0.0288(11) 0.0001(9) 0.0120(9) 0.0015(9)
N3 0.027(4) 0.031(4) 0.020(3) 0.008(3) 0.010(3) 0.003(3)
N4 0.025(4) 0.032(4) 0.022(3) 0.003(3) 0.010(3) 0.006(3)
C25 0.027(4) 0.031(5) 0.023(4) -0.001(4) 0.008(3) 0.000(4)
C26 0.028(4) 0.031(5) 0.030(4) 0.006(4) 0.012(4) 0.003(4)
C27 0.030(5) 0.034(5) 0.031(5) 0.006(4) 0.009(4) -0.002(4)
C28 0.036(5) 0.031(5) 0.038(5) -0.001(4) 0.016(4) 0.003(4)
C29 0.032(5) 0.036(5) 0.024(4) -0.004(4) 0.012(4) 0.005(4)
C30 0.021(4) 0.031(5) 0.037(5) 0.004(4) 0.013(4) 0.003(4)
C31 0.020(4) 0.040(5) 0.022(4) 0.002(4) 0.007(3) 0.002(4)
C32 0.043(6) 0.039(6) 0.032(5) -0.003(4) 0.023(4) 0.003(4)
C33 0.048(6) 0.054(7) 0.038(5) -0.002(5) 0.029(5) -0.004(5)
C34 0.057(7) 0.057(7) 0.027(5) -0.003(5) 0.015(5) -0.001(6)
C35 0.052(6) 0.046(6) 0.034(5) -0.006(5) 0.019(5) -0.004(5)
C36 0.029(5) 0.039(5) 0.030(5) 0.006(4) 0.015(4) 0.001(4)
C37 0.029(5) 0.046(6) 0.060(7) 0.003(5) 0.020(5) 0.001(5)
C38 0.046(6) 0.033(6) 0.052(6) 0.009(5) 0.021(5) 0.000(5)
C39 0.025(4) 0.048(6) 0.028(5) -0.008(4) 0.010(4) -0.009(4)
C40 0.029(5) 0.034(5) 0.035(5) 0.001(4) 0.021(4) 0.007(4)
C41 0.031(5) 0.032(5) 0.031(5) -0.002(4) 0.011(4) -0.003(4)
C42 0.041(6) 0.044(6) 0.051(6) 0.002(5) 0.024(5) -0.007(5)
C43 0.035(5) 0.028(5) 0.053(6) 0.001(5) 0.006(5) 0.004(4)
C44 0.036(5) 0.036(5) 0.038(5) -0.002(4) 0.005(4) -0.001(4)
C45 0.038(5) 0.040(6) 0.039(5) -0.011(4) 0.019(4) 0.003(4)
C46 0.037(5) 0.044(6) 0.045(6) -0.001(5) 0.025(5) 0.008(5)
C47 0.059(7) 0.048(6) 0.033(5) 0.000(5) 0.023(5) 0.001(5)
C48 0.052(6) 0.038(6) 0.034(5) -0.001(4) 0.030(5) -0.002(5)
C56 0.043(6) 0.042(6) 0.053(6) 0.012(5) 0.033(5) 0.010(5)
C57 0.032(5) 0.040(5) 0.024(4) 0.008(4) 0.012(4) 0.014(4)
C58 0.063(7) 0.050(7) 0.033(5) 0.011(5) 0.007(5) 0.030(6)
C59 0.082(9) 0.059(8) 0.037(6) 0.007(6) 0.025(6) 0.032(7)
C60 0.057(8) 0.091(10) 0.044(7) -0.005(7) 0.029(6) 0.012(7)
C61 0.042(6) 0.085(10) 0.046(6) 0.019(7) 0.013(5) 0.007(6)
C62 0.036(6) 0.068(8) 0.038(6) 0.012(5) 0.015(5) 0.003(5)
B2 0.023(5) 0.040(6) 0.022(5) 0.007(4) 0.008(4) 0.001(4)
C63 0.040(7) 0.095(12) 0.093(11) -0.010(9) 0.031(7) -0.024(7)
C64 0.074(9) 0.065(8) 0.072(8) -0.007(7) 0.046(7) -0.008(8)
C65 0.056(7) 0.043(7) 0.065(8) -0.010(6) 0.025(6) -0.001(6)
C66 0.041(6) 0.037(6) 0.068(7) -0.004(6) 0.021(5) -0.006(5)
C67 0.055(7) 0.052(7) 0.036(6) 0.007(5) 0.014(5) 0.013(6)
C68 0.059(8) 0.071(9) 0.052(7) -0.018(7) 0.004(6) -0.022(7)
C69 0.060(7) 0.050(7) 0.032(5) -0.006(5) 0.014(5) 0.002(6)
C70 0.059(7) 0.046(7) 0.061(7) -0.007(6) 0.023(6) -0.011(6)
C71 0.072(8) 0.049(7) 0.047(7) -0.002(5) 0.019(6) 0.001(6)
C72 0.056(7) 0.066(8) 0.040(6) -0.012(6) 0.012(5) 0.010(6)
C73 0.049(6) 0.073(9) 0.055(7) -0.011(7) 0.036(6) 0.002(6)
C74 0.069(8) 0.049(7) 0.049(6) -0.005(5) 0.036(6) -0.002(6)

loop_
_atom_type_symbol
_atom_type_description
_atom_type_scat_dispersion_real
_atom_type_scat_dispersion_imag
_atom_type_scat_source
C C 0.0181 0.0091 'International Tables Vol C Tables 4.2.6.8 and 6.1.1.4'
H H 0.0000 0.0000 'International Tables Vol C Tables 4.2.6.8 and 6.1.1.4'
B B 0.0090 0.0039 'International Tables Vol C Tables 4.2.6.8 and 6.1.1.4'
N N 0.0311 0.0180 'International Tables Vol C Tables 4.2.6.8 and 6.1.1.4'
P P 0.2955 0.4335 'International Tables Vol C Tables 4.2.6.8 and 6.1.1.4'
Pd Pd 0.1215 3.9337 'International Tables Vol C Tables 4.2.6.8 and 6.1.1.4'

loop_
_geom_angle_atom_site_label_1
_geom_angle_atom_site_label_2
_geom_angle_atom_site_label_3
_geom_angle
_geom_angle_site_symmetry_1
_geom_angle_site_symmetry_3
_geom_angle_publ_flag
P2 Pd1 P1 163.34(9) 3_657 . ?
C7 P1 Pd1 122.1(3) . . ?
C7 P1 C8 97.2(5) . . ?
C7 P1 C12 103.5(4) . . ?
C8 P1 Pd1 112.4(4) . . ?
C8 P1 C12 110.1(5) . . ?
C12 P1 Pd1 110.4(3) . . ?
C16 P2 Pd1 120.5(3) . 3_657 ?
C16 P2 C17 103.9(4) . . ?
C16 P2 C21 98.3(4) . . ?
C17 P2 Pd1 109.8(3) . 3_657 ?
C21 P2 Pd1 112.8(3) . 3_657 ?
C21 P2 C17 110.8(4) . . ?
C6 N1 C7 121.6(8) . . ?
C6 N1 B1 108.0(8) . . ?
B1 N1 C7 129.6(8) . . ?
C1 N2 C16 121.6(8) . . ?
C1 N2 B1 109.0(7) . . ?
B1 N2 C16 129.2(8) . . ?
N2 C1 C2 131.1(8) . . ?
N2 C1 C6 108.3(8) . . ?
C2 C1 C6 120.3(9) . . ?
C1 C2 H2 120.8 . . ?
C3 C2 C1 118.3(8) . . ?
C3 C2 H2 120.8 . . ?
C2 C3 H3 119.5 . . ?
C2 C3 C4 121.0(9) . . ?
C4 C3 H3 119.5 . . ?
C3 C4 H4 119.2 . . ?
C3 C4 C5 121.7(9) . . ?
C5 C4 H4 119.2 . . ?
C4 C5 H5 121.4 . . ?
C6 C5 C4 117.2(9) . . ?
C6 C5 H5 121.4 . . ?
N1 C6 C1 108.4(8) . . ?
C5 C6 N1 129.9(9) . . ?
C5 C6 C1 121.5(9) . . ?
P1 C7 H7A 107.7 . . ?
P1 C7 H7B 107.7 . . ?
N1 C7 P1 118.4(6) . . ?
N1 C7 H7A 107.7 . . ?
N1 C7 H7B 107.7 . . ?
H7A C7 H7B 107.1 . . ?
C9 C8 P1 109.7(7) . . ?
C9 C8 C11 106.9(10) . . ?
C10 C8 P1 116.0(8) . . ?
C10 C8 C9 110.1(10) . . ?
C10 C8 C11 107.7(9) . . ?
C11 C8 P1 106.0(7) . . ?
C8 C9 H9A 109.5 . . ?
C8 C9 H9B 109.5 . . ?
C8 C9 H9C 109.5 . . ?
H9A C9 H9B 109.5 . . ?
H9A C9 H9C 109.5 . . ?
H9B C9 H9C 109.5 . . ?
C8 C10 H10A 109.5 . . ?
C8 C10 H10B 109.5 . . ?
C8 C10 H10C 109.5 . . ?
H10A C10 H10B 109.5 . . ?
H10A C10 H10C 109.5 . . ?
H10B C10 H10C 109.5 . . ?
C8 C11 H11A 109.5 . . ?
C8 C11 H11B 109.5 . . ?
C8 C11 H11C 109.5 . . ?
H11A C11 H11B 109.5 . . ?
H11A C11 H11C 109.5 . . ?
H11B C11 H11C 109.5 . . ?
C13 C12 P1 117.0(7) . . ?
C13 C12 C14 109.1(9) . . ?
C13 C12 C15 109.4(9) . . ?
C14 C12 P1 104.8(7) . . ?
C14 C12 C15 107.1(8) . . ?
C15 C12 P1 108.9(7) . . ?
C12 C13 H13A 109.5 . . ?
C12 C13 H13B 109.5 . . ?
C12 C13 H13C 109.5 . . ?
H13A C13 H13B 109.5 . . ?
H13A C13 H13C 109.5 . . ?
H13B C13 H13C 109.5 . . ?
C12 C14 H14A 109.5 . . ?
C12 C14 H14B 109.5 . . ?
C12 C14 H14C 109.5 . . ?
H14A C14 H14B 109.5 . . ?
H14A C14 H14C 109.5 . . ?
H14B C14 H14C 109.5 . . ?
C12 C15 H15A 109.5 . . ?
C12 C15 H15B 109.5 . . ?
C12 C15 H15C 109.5 . . ?
H15A C15 H15B 109.5 . . ?
H15A C15 H15C 109.5 . . ?
H15B C15 H15C 109.5 . . ?
P2 C16 H16A 108.3 . . ?
P2 C16 H16B 108.3 . . ?
N2 C16 P2 115.9(6) . . ?
N2 C16 H16A 108.3 . . ?
N2 C16 H16B 108.3 . . ?
H16A C16 H16B 107.4 . . ?
C18 C17 P2 104.9(6) . . ?
C18 C17 C19 109.0(8) . . ?
C19 C17 P2 115.1(6) . . ?
C20 C17 P2 108.6(7) . . ?
C20 C17 C18 108.4(8) . . ?
C20 C17 C19 110.6(8) . . ?
C17 C18 H18A 109.5 . . ?
C17 C18 H18B 109.5 . . ?
C17 C18 H18C 109.5 . . ?
H18A C18 H18B 109.5 . . ?
H18A C18 H18C 109.5 . . ?
H18B C18 H18C 109.5 . . ?
C17 C19 H19A 109.5 . . ?
C17 C19 H19B 109.5 . . ?
C17 C19 H19C 109.5 . . ?
H19A C19 H19B 109.5 . . ?
H19A C19 H19C 109.5 . . ?
H19B C19 H19C 109.5 . . ?
C17 C20 H20A 109.5 . . ?
C17 C20 H20B 109.5 . . ?
C17 C20 H20C 109.5 . . ?
H20A C20 H20B 109.5 . . ?
H20A C20 H20C 109.5 . . ?
H20B C20 H20C 109.5 . . ?
C22 C21 P2 115.7(7) . . ?
C22 C21 C23 108.9(8) . . ?
C23 C21 P2 110.6(7) . . ?
C24 C21 P2 105.3(7) . . ?
C24 C21 C22 108.4(8) . . ?
C24 C21 C23 107.7(9) . . ?
C21 C22 H22A 109.5 . . ?
C21 C22 H22B 109.5 . . ?
C21 C22 H22C 109.5 . . ?
H22A C22 H22B 109.5 . . ?
H22A C22 H22C 109.5 . . ?
H22B C22 H22C 109.5 . . ?
C21 C23 H23A 109.5 . . ?
C21 C23 H23B 109.5 . . ?
C21 C23 H23C 109.5 . . ?
H23A C23 H23B 109.5 . . ?
H23A C23 H23C 109.5 . . ?
H23B C23 H23C 109.5 . . ?
C21 C24 H24A 109.5 . . ?
C21 C24 H24B 109.5 . . ?
C21 C24 H24C 109.5 . . ?
H24A C24 H24B 109.5 . . ?
H24A C24 H24C 109.5 . . ?
H24B C24 H24C 109.5 . . ?
H49A C49 H49B 107.9 . . ?
C50 C49 H49A 109.1 . . ?
C50 C49 H49B 109.1 . . ?
C50 C49 B1 112.3(8) . . ?
B1 C49 H49A 109.1 . . ?
B1 C49 H49B 109.1 . . ?
C51 C50 C49 119.4(9) . . ?
C51 C50 C55 118.2(9) . . ?
C55 C50 C49 122.3(9) . . ?
C50 C51 H51 119.8 . . ?
C50 C51 C52 120.3(10) . . ?
C52 C51 H51 119.8 . . ?
C51 C52 H52 120.0 . . ?
C53 C52 C51 119.9(12) . . ?
C53 C52 H52 120.0 . . ?
C52 C53 H53 119.4 . . ?
C52 C53 C54 121.1(11) . . ?
C54 C53 H53 119.4 . . ?
C53 C54 H54 120.5 . . ?
C53 C54 C55 119.0(11) . . ?
C55 C54 H54 120.5 . . ?
C50 C55 H55 119.3 . . ?
C54 C55 C50 121.3(11) . . ?
C54 C55 H55 119.3 . . ?
N1 B1 C49 126.6(9) . . ?
N2 B1 N1 106.1(8) . . ?
N2 B1 C49 127.0(9) . . ?
P3 Pd2 P4 164.47(8) . 3_767 ?
C31 P3 Pd2 120.4(3) . . ?
C31 P3 C32 98.2(4) . . ?
C31 P3 C36 103.8(4) . . ?
C32 P3 Pd2 112.3(3) . . ?
C32 P3 C36 110.3(4) . . ?
C36 P3 Pd2 110.8(3) . . ?
C40 P4 Pd2 121.3(3) . 3_767 ?
C40 P4 C41 103.9(4) . . ?
C40 P4 C45 97.1(4) . . ?
C41 P4 Pd2 110.7(3) . 3_767 ?
C41 P4 C45 110.4(4) . . ?
C45 P4 Pd2 112.4(3) . 3_767 ?
C30 N3 C31 121.1(8) . . ?
C30 N3 B2 110.3(7) . . ?
B2 N3 C31 127.9(8) . . ?
C25 N4 C40 120.8(7) . . ?
C25 N4 B2 108.2(7) . . ?
B2 N4 C40 130.4(8) . . ?
N4 C25 C30 107.9(8) . . ?
C26 C25 N4 131.3(8) . . ?
C26 C25 C30 120.5(8) . . ?
C25 C26 H26 120.7 . . ?
C25 C26 C27 118.7(8) . . ?
C27 C26 H26 120.7 . . ?
C26 C27 H27 119.5 . . ?
C26 C27 C28 121.0(9) . . ?
C28 C27 H27 119.5 . . ?
C27 C28 H28 119.4 . . ?
C29 C28 C27 121.2(9) . . ?
C29 C28 H28 119.4 . . ?
C28 C29 H29 121.1 . . ?
C30 C29 C28 117.8(8) . . ?
C30 C29 H29 121.1 . . ?
N3 C30 C25 108.1(8) . . ?
N3 C30 C29 131.0(8) . . ?
C29 C30 C25 120.7(8) . . ?
P3 C31 H31A 107.9 . . ?
P3 C31 H31B 107.9 . . ?
N3 C31 P3 117.5(5) . . ?
N3 C31 H31A 107.9 . . ?
N3 C31 H31B 107.9 . . ?
H31A C31 H31B 107.2 . . ?
C33 C32 P3 110.6(7) . . ?
C33 C32 C34 108.9(8) . . ?
C33 C32 C35 107.8(9) . . ?
C34 C32 P3 115.3(7) . . ?
C35 C32 P3 106.7(7) . . ?
C35 C32 C34 107.2(9) . . ?
C32 C33 H33A 109.5 . . ?
C32 C33 H33B 109.5 . . ?
C32 C33 H33C 109.5 . . ?
H33A C33 H33B 109.5 . . ?
H33A C33 H33C 109.5 . . ?
H33B C33 H33C 109.5 . . ?
C32 C34 H34A 109.5 . . ?
C32 C34 H34B 109.5 . . ?
C32 C34 H34C 109.5 . . ?
H34A C34 H34B 109.5 . . ?
H34A C34 H34C 109.5 . . ?
H34B C34 H34C 109.5 . . ?
C32 C35 H35A 109.5 . . ?
C32 C35 H35B 109.5 . . ?
C32 C35 H35C 109.5 . . ?
H35A C35 H35B 109.5 . . ?
H35A C35 H35C 109.5 . . ?
H35B C35 H35C 109.5 . . ?
C37 C36 P3 109.8(7) . . ?
C37 C36 C38 110.6(8) . . ?
C37 C36 C39 107.7(8) . . ?
C38 C36 P3 115.4(7) . . ?
C39 C36 P3 104.8(6) . . ?
C39 C36 C38 108.2(8) . . ?
C36 C37 H37A 109.5 . . ?
C36 C37 H37B 109.5 . . ?
C36 C37 H37C 109.5 . . ?
H37A C37 H37B 109.5 . . ?
H37A C37 H37C 109.5 . . ?
H37B C37 H37C 109.5 . . ?
C36 C38 H38A 109.5 . . ?
C36 C38 H38B 109.5 . . ?
C36 C38 H38C 109.5 . . ?
H38A C38 H38B 109.5 . . ?
H38A C38 H38C 109.5 . . ?
H38B C38 H38C 109.5 . . ?
C36 C39 H39A 109.5 . . ?
C36 C39 H39B 109.5 . . ?
C36 C39 H39C 109.5 . . ?
H39A C39 H39B 109.5 . . ?
H39A C39 H39C 109.5 . . ?
H39B C39 H39C 109.5 . . ?
P4 C40 H40A 107.7 . . ?
P4 C40 H40B 107.7 . . ?
N4 C40 P4 118.6(6) . . ?
N4 C40 H40A 107.7 . . ?
N4 C40 H40B 107.7 . . ?
H40A C40 H40B 107.1 . . ?
C42 C41 P4 105.4(7) . . ?
C42 C41 C43 107.6(8) . . ?
C42 C41 C44 108.2(8) . . ?
C43 C41 P4 117.4(7) . . ?
C43 C41 C44 108.8(8) . . ?
C44 C41 P4 109.1(7) . . ?
C41 C42 H42A 109.5 . . ?
C41 C42 H42B 109.5 . . ?
C41 C42 H42C 109.5 . . ?
H42A C42 H42B 109.5 . . ?
H42A C42 H42C 109.5 . . ?
H42B C42 H42C 109.5 . . ?
C41 C43 H43A 109.5 . . ?
C41 C43 H43B 109.5 . . ?
C41 C43 H43C 109.5 . . ?
H43A C43 H43B 109.5 . . ?
H43A C43 H43C 109.5 . . ?
H43B C43 H43C 109.5 . . ?
C41 C44 H44A 109.5 . . ?
C41 C44 H44B 109.5 . . ?
C41 C44 H44C 109.5 . . ?
H44A C44 H44B 109.5 . . ?
H44A C44 H44C 109.5 . . ?
H44B C44 H44C 109.5 . . ?
C46 C45 P4 116.4(7) . . ?
C47 C45 P4 109.6(7) . . ?
C47 C45 C46 108.7(8) . . ?
C47 C45 C48 107.4(8) . . ?
C48 C45 P4 106.4(6) . . ?
C48 C45 C46 108.0(8) . . ?
C45 C46 H46A 109.5 . . ?
C45 C46 H46B 109.5 . . ?
C45 C46 H46C 109.5 . . ?
H46A C46 H46B 109.5 . . ?
H46A C46 H46C 109.5 . . ?
H46B C46 H46C 109.5 . . ?
C45 C47 H47A 109.5 . . ?
C45 C47 H47B 109.5 . . ?
C45 C47 H47C 109.5 . . ?
H47A C47 H47B 109.5 . . ?
H47A C47 H47C 109.5 . . ?
H47B C47 H47C 109.5 . . ?
C45 C48 H48A 109.5 . . ?
C45 C48 H48B 109.5 . . ?
C45 C48 H48C 109.5 . . ?
H48A C48 H48B 109.5 . . ?
H48A C48 H48C 109.5 . . ?
H48B C48 H48C 109.5 . . ?
H56A C56 H56B 107.7 . . ?
C57 C56 H56A 108.9 . . ?
C57 C56 H56B 108.9 . . ?
C57 C56 B2 113.5(8) . . ?
B2 C56 H56A 108.9 . . ?
B2 C56 H56B 108.9 . . ?
C58 C57 C56 124.0(10) . . ?
C58 C57 C62 119.1(10) . . ?
C62 C57 C56 116.9(9) . . ?
C57 C58 H58 119.9 . . ?
C57 C58 C59 120.2(13) . . ?
C59 C58 H58 119.9 . . ?
C58 C59 H59 121.7 . . ?
C60 C59 C58 116.6(12) . . ?
C60 C59 H59 121.7 . . ?
C59 C60 H60 117.9 . . ?
C61 C60 C59 124.2(12) . . ?
C61 C60 H60 117.9 . . ?
C60 C61 H61 120.6 . . ?
C60 C61 C62 118.7(13) . . ?
C62 C61 H61 120.6 . . ?
C57 C62 H62 119.4 . . ?
C61 C62 C57 121.2(12) . . ?
C61 C62 H62 119.4 . . ?
N3 B2 N4 105.1(8) . . ?
N3 B2 C56 127.5(8) . . ?
N4 B2 C56 127.2(9) . . ?
C64 C63 H63 120.0 . . ?
C64 C63 C68 120.1(12) . . ?
C68 C63 H63 120.0 . . ?
C63 C64 H64 119.9 . . ?
C65 C64 C63 120.2(12) . . ?
C65 C64 H64 119.9 . . ?
C64 C65 H65 120.0 . . ?
C64 C65 C66 119.9(12) . . ?
C66 C65 H65 120.0 . . ?
C65 C66 H66 119.7 . . ?
C67 C66 C65 120.6(11) . . ?
C67 C66 H66 119.7 . . ?
C66 C67 H67 120.4 . . ?
C66 C67 C68 119.3(11) . . ?
C68 C67 H67 120.4 . . ?
C63 C68 H68 120.0 . . ?
C67 C68 C63 120.0(11) . . ?
C67 C68 H68 120.0 . . ?
C70 C69 H69 119.7 . . ?
C70 C69 C74 120.5(11) . . ?
C74 C69 H69 119.7 . . ?
C69 C70 H70 120.3 . . ?
C69 C70 C71 119.4(12) . . ?
C71 C70 H70 120.3 . . ?
C70 C71 H71 119.9 . . ?
C70 C71 C72 120.2(12) . . ?
C72 C71 H71 119.9 . . ?
C71 C72 H72 120.0 . . ?
C71 C72 C73 120.0(12) . . ?
C73 C72 H72 120.0 . . ?
C72 C73 H73 119.9 . . ?
C74 C73 C72 120.2(12) . . ?
C74 C73 H73 119.9 . . ?
C69 C74 H74 120.1 . . ?
C73 C74 C69 119.7(12) . . ?
C73 C74 H74 120.1 . . ?

loop_
_geom_bond_atom_site_label_1
_geom_bond_atom_site_label_2
_geom_bond_distance
_geom_bond_site_symmetry_2
_geom_bond_publ_flag
Pd1 P1 2.277(2) . ?
Pd1 P2 2.273(2) 3_657 ?
P1 C7 1.877(9) . ?
P1 C8 1.889(10) . ?
P1 C12 1.892(10) . ?
P2 Pd1 2.273(2) 3_657 ?
P2 C16 1.886(9) . ?
P2 C17 1.905(10) . ?
P2 C21 1.894(9) . ?
N1 C6 1.400(12) . ?
N1 C7 1.460(11) . ?
N1 B1 1.438(12) . ?
N2 C1 1.386(11) . ?
N2 C16 1.452(10) . ?
N2 B1 1.426(13) . ?
C1 C2 1.401(13) . ?
C1 C6 1.410(13) . ?
C2 H2 0.9500 . ?
C2 C3 1.391(13) . ?
C3 H3 0.9500 . ?
C3 C4 1.397(13) . ?
C4 H4 0.9500 . ?
C4 C5 1.401(14) . ?
C5 H5 0.9500 . ?
C5 C6 1.398(13) . ?
C7 H7A 0.9900 . ?
C7 H7B 0.9900 . ?
C8 C9 1.539(15) . ?
C8 C10 1.529(16) . ?
C8 C11 1.566(15) . ?
C9 H9A 0.9800 . ?
C9 H9B 0.9800 . ?
C9 H9C 0.9800 . ?
C10 H10A 0.9800 . ?
C10 H10B 0.9800 . ?
C10 H10C 0.9800 . ?
C11 H11A 0.9800 . ?
C11 H11B 0.9800 . ?
C11 H11C 0.9800 . ?
C12 C13 1.529(14) . ?
C12 C14 1.536(14) . ?
C12 C15 1.553(13) . ?
C13 H13A 0.9800 . ?
C13 H13B 0.9800 . ?
C13 H13C 0.9800 . ?
C14 H14A 0.9800 . ?
C14 H14B 0.9800 . ?
C14 H14C 0.9800 . ?
C15 H15A 0.9800 . ?
C15 H15B 0.9800 . ?
C15 H15C 0.9800 . ?
C16 H16A 0.9900 . ?
C16 H16B 0.9900 . ?
C17 C18 1.541(12) . ?
C17 C19 1.549(13) . ?
C17 C20 1.520(13) . ?
C18 H18A 0.9800 . ?
C18 H18B 0.9800 . ?
C18 H18C 0.9800 . ?
C19 H19A 0.9800 . ?
C19 H19B 0.9800 . ?
C19 H19C 0.9800 . ?
C20 H20A 0.9800 . ?
C20 H20B 0.9800 . ?
C20 H20C 0.9800 . ?
C21 C22 1.538(13) . ?
C21 C23 1.549(13) . ?
C21 C24 1.536(15) . ?
C22 H22A 0.9800 . ?
C22 H22B 0.9800 . ?
C22 H22C 0.9800 . ?
C23 H23A 0.9800 . ?
C23 H23B 0.9800 . ?
C23 H23C 0.9800 . ?
C24 H24A 0.9800 . ?
C24 H24B 0.9800 . ?
C24 H24C 0.9800 . ?
C49 H49A 0.9900 . ?
C49 H49B 0.9900 . ?
C49 C50 1.529(13) . ?
C49 B1 1.589(15) . ?
C50 C51 1.397(14) . ?
C50 C55 1.408(14) . ?
C51 H51 0.9500 . ?
C51 C52 1.403(14) . ?
C52 H52 0.9500 . ?
C52 C53 1.380(18) . ?
C53 H53 0.9500 . ?
C53 C54 1.381(18) . ?
C54 H54 0.9500 . ?
C54 C55 1.395(15) . ?
C55 H55 0.9500 . ?
Pd2 P3 2.272(2) . ?
Pd2 P4 2.287(2) 3_767 ?
P3 C31 1.883(8) . ?
P3 C32 1.895(9) . ?
P3 C36 1.897(10) . ?
P4 Pd2 2.287(2) 3_767 ?
P4 C40 1.864(9) . ?
P4 C41 1.881(10) . ?
P4 C45 1.887(10) . ?
N3 C30 1.381(11) . ?
N3 C31 1.467(10) . ?
N3 B2 1.420(13) . ?
N4 C25 1.405(11) . ?
N4 C40 1.461(10) . ?
N4 B2 1.455(12) . ?
C25 C26 1.381(12) . ?
C25 C30 1.420(12) . ?
C26 H26 0.9500 . ?
C26 C27 1.384(13) . ?
C27 H27 0.9500 . ?
C27 C28 1.395(13) . ?
C28 H28 0.9500 . ?
C28 C29 1.394(13) . ?
C29 H29 0.9500 . ?
C29 C30 1.390(13) . ?
C31 H31A 0.9900 . ?
C31 H31B 0.9900 . ?
C32 C33 1.534(13) . ?
C32 C34 1.559(14) . ?
C32 C35 1.535(14) . ?
C33 H33A 0.9800 . ?
C33 H33B 0.9800 . ?
C33 H33C 0.9800 . ?
C34 H34A 0.9800 . ?
C34 H34B 0.9800 . ?
C34 H34C 0.9800 . ?
C35 H35A 0.9800 . ?
C35 H35B 0.9800 . ?
C35 H35C 0.9800 . ?
C36 C37 1.526(12) . ?
C36 C38 1.562(13) . ?
C36 C39 1.541(12) . ?
C37 H37A 0.9800 . ?
C37 H37B 0.9800 . ?
C37 H37C 0.9800 . ?
C38 H38A 0.9800 . ?
C38 H38B 0.9800 . ?
C38 H38C 0.9800 . ?
C39 H39A 0.9800 . ?
C39 H39B 0.9800 . ?
C39 H39C 0.9800 . ?
C40 H40A 0.9900 . ?
C40 H40B 0.9900 . ?
C41 C42 1.537(13) . ?
C41 C43 1.541(13) . ?
C41 C44 1.551(12) . ?
C42 H42A 0.9800 . ?
C42 H42B 0.9800 . ?
C42 H42C 0.9800 . ?
C43 H43A 0.9800 . ?
C43 H43B 0.9800 . ?
C43 H43C 0.9800 . ?
C44 H44A 0.9800 . ?
C44 H44B 0.9800 . ?
C44 H44C 0.9800 . ?
C45 C46 1.543(14) . ?
C45 C47 1.538(13) . ?
C45 C48 1.539(14) . ?
C46 H46A 0.9800 . ?
C46 H46B 0.9800 . ?
C46 H46C 0.9800 . ?
C47 H47A 0.9800 . ?
C47 H47B 0.9800 . ?
C47 H47C 0.9800 . ?
C48 H48A 0.9800 . ?
C48 H48B 0.9800 . ?
C48 H48C 0.9800 . ?
C56 H56A 0.9900 . ?
C56 H56B 0.9900 . ?
C56 C57 1.518(12) . ?
C56 B2 1.587(14) . ?
C57 C58 1.363(15) . ?
C57 C62 1.428(15) . ?
C58 H58 0.9500 . ?
C58 C59 1.457(16) . ?
C59 H59 0.9500 . ?
C59 C60 1.377(19) . ?
C60 H60 0.9500 . ?
C60 C61 1.361(19) . ?
C61 H61 0.9500 . ?
C61 C62 1.365(16) . ?
C62 H62 0.9500 . ?
C63 H63 0.9500 . ?
C63 C64 1.370(19) . ?
C63 C68 1.378(19) . ?
C64 H64 0.9500 . ?
C64 C65 1.362(17) . ?
C65 H65 0.9500 . ?
C65 C66 1.375(16) . ?
C66 H66 0.9500 . ?
C66 C67 1.372(16) . ?
C67 H67 0.9500 . ?
C67 C68 1.377(17) . ?
C68 H68 0.9500 . ?
C69 H69 0.9500 . ?
C69 C70 1.370(17) . ?
C69 C74 1.400(16) . ?
C70 H70 0.9500 . ?
C70 C71 1.383(17) . ?
C71 H71 0.9500 . ?
C71 C72 1.384(18) . ?
C72 H72 0.9500 . ?
C72 C73 1.385(18) . ?
C73 H73 0.9500 . ?
C73 C74 1.361(17) . ?
C74 H74 0.9500 . ?

loop_
_geom_torsion_atom_site_label_1
_geom_torsion_atom_site_label_2
_geom_torsion_atom_site_label_3
_geom_torsion_atom_site_label_4
_geom_torsion
_geom_torsion_site_symmetry_1
_geom_torsion_site_symmetry_2
_geom_torsion_site_symmetry_3
_geom_torsion_site_symmetry_4
_geom_torsion_publ_flag
Pd1 P1 C7 N1 39.0(9) . . . . ?
Pd1 P1 C8 C9 -67.3(9) . . . . ?
Pd1 P1 C8 C10 167.1(8) . . . . ?
Pd1 P1 C8 C11 47.7(8) . . . . ?
Pd1 P1 C12 C13 169.0(7) . . . . ?
Pd1 P1 C12 C14 -70.0(7) . . . . ?
Pd1 P1 C12 C15 44.3(7) . . . . ?
Pd1 P2 C16 N2 -37.4(8) 3_657 . . . ?
Pd1 P2 C21 C22 -168.1(6) 3_657 . . . ?
Pd1 P2 C21 C23 67.6(8) 3_657 . . . ?
Pd1 P2 C21 C24 -48.4(7) 3_657 . . . ?
N2 C1 C2 C3 172.8(9) . . . . ?
N2 C1 C6 N1 -0.9(10) . . . . ?
N2 C1 C6 C5 -175.7(8) . . . . ?
C1 N2 C16 P2 73.0(9) . . . . ?
C1 N2 B1 N1 -4.6(10) . . . . ?
C1 N2 B1 C49 168.5(8) . . . . ?
C1 C2 C3 C4 1.5(14) . . . . ?
C2 C1 C6 N1 174.2(8) . . . . ?
C2 C1 C6 C5 -0.7(13) . . . . ?
C2 C3 C4 C5 -0.3(14) . . . . ?
C3 C4 C5 C6 -1.2(14) . . . . ?
C4 C5 C6 N1 -171.9(9) . . . . ?
C4 C5 C6 C1 1.7(13) . . . . ?
C6 N1 C7 P1 -74.4(10) . . . . ?
C6 N1 B1 N2 4.0(10) . . . . ?
C6 N1 B1 C49 -169.1(9) . . . . ?
C6 C1 C2 C3 -1.0(13) . . . . ?
C7 P1 C8 C9 163.5(9) . . . . ?
C7 P1 C8 C10 38.0(9) . . . . ?
C7 P1 C8 C11 -81.4(8) . . . . ?
C7 P1 C12 C13 -58.7(8) . . . . ?
C7 P1 C12 C14 62.2(7) . . . . ?
C7 P1 C12 C15 176.6(6) . . . . ?
C7 N1 C6 C1 -172.8(7) . . . . ?
C7 N1 C6 C5 1.5(14) . . . . ?
C7 N1 B1 N2 173.8(8) . . . . ?
C7 N1 B1 C49 0.7(15) . . . . ?
C8 P1 C7 N1 161.2(8) . . . . ?
C8 P1 C12 C13 44.3(9) . . . . ?
C8 P1 C12 C14 165.3(7) . . . . ?
C8 P1 C12 C15 -80.3(8) . . . . ?
C12 P1 C7 N1 -86.0(8) . . . . ?
C12 P1 C8 C9 56.2(10) . . . . ?
C12 P1 C8 C10 -69.3(9) . . . . ?
C12 P1 C8 C11 171.3(7) . . . . ?
C16 P2 C21 C22 -40.0(8) . . . . ?
C16 P2 C21 C23 -164.3(8) . . . . ?
C16 P2 C21 C24 79.7(7) . . . . ?
C16 N2 C1 C2 4.6(14) . . . . ?
C16 N2 C1 C6 178.9(7) . . . . ?
C16 N2 B1 N1 -179.6(8) . . . . ?
C16 N2 B1 C49 -6.5(15) . . . . ?
C17 P2 C16 N2 86.0(7) . . . . ?
C17 P2 C21 C22 68.3(8) . . . . ?
C17 P2 C21 C23 -56.0(9) . . . . ?
C17 P2 C21 C24 -172.0(6) . . . . ?
C21 P2 C16 N2 -160.1(7) . . . . ?
C49 C50 C51 C52 -179.3(10) . . . . ?
C49 C50 C55 C54 177.9(9) . . . . ?
C50 C49 B1 N1 57.2(13) . . . . ?
C50 C49 B1 N2 -114.5(10) . . . . ?
C50 C51 C52 C53 1.4(17) . . . . ?
C51 C50 C55 C54 -2.4(15) . . . . ?
C51 C52 C53 C54 -2.6(18) . . . . ?
C52 C53 C54 C55 1.2(16) . . . . ?
C53 C54 C55 C50 1.3(15) . . . . ?
C55 C50 C51 C52 1.0(15) . . . . ?
B1 N1 C6 C1 -2.0(10) . . . . ?
B1 N1 C6 C5 172.2(9) . . . . ?
B1 N1 C7 P1 117.0(9) . . . . ?
B1 N2 C1 C2 -170.9(9) . . . . ?
B1 N2 C1 C6 3.5(10) . . . . ?
B1 N2 C16 P2 -112.5(9) . . . . ?
B1 C49 C50 C51 50.9(12) . . . . ?
B1 C49 C50 C55 -129.4(10) . . . . ?
Pd2 P3 C31 N3 41.0(8) . . . . ?
Pd2 P3 C32 C33 -71.5(8) . . . . ?
Pd2 P3 C32 C34 164.4(7) . . . . ?
Pd2 P3 C32 C35 45.5(8) . . . . ?
Pd2 P3 C36 C37 44.9(7) . . . . ?
Pd2 P3 C36 C38 170.6(6) . . . . ?
Pd2 P3 C36 C39 -70.5(6) . . . . ?
Pd2 P4 C40 N4 -36.0(8) 3_767 . . . ?
Pd2 P4 C41 C42 75.5(6) 3_767 . . . ?
Pd2 P4 C41 C43 -164.8(6) 3_767 . . . ?
Pd2 P4 C41 C44 -40.6(7) 3_767 . . . ?
Pd2 P4 C45 C46 -167.5(7) 3_767 . . . ?
Pd2 P4 C45 C47 68.6(8) 3_767 . . . ?
Pd2 P4 C45 C48 -47.2(7) 3_767 . . . ?
N4 C25 C26 C27 173.0(9) . . . . ?
N4 C25 C30 N3 -0.4(10) . . . . ?
N4 C25 C30 C29 -176.2(8) . . . . ?
C25 N4 C40 P4 71.3(10) . . . . ?
C25 N4 B2 N3 -6.5(9) . . . . ?
C25 N4 B2 C56 169.2(9) . . . . ?
C25 C26 C27 C28 0.0(14) . . . . ?
C26 C25 C30 N3 173.9(8) . . . . ?
C26 C25 C30 C29 -1.8(13) . . . . ?
C26 C27 C28 C29 1.4(14) . . . . ?
C27 C28 C29 C30 -2.9(14) . . . . ?
C28 C29 C30 N3 -171.5(9) . . . . ?
C28 C29 C30 C25 3.1(13) . . . . ?
C30 N3 C31 P3 -75.8(10) . . . . ?
C30 N3 B2 N4 6.4(10) . . . . ?
C30 N3 B2 C56 -169.4(9) . . . . ?
C30 C25 C26 C27 0.2(13) . . . . ?
C31 P3 C32 C33 160.7(7) . . . . ?
C31 P3 C32 C34 36.7(9) . . . . ?
C31 P3 C32 C35 -82.2(8) . . . . ?
C31 P3 C36 C37 175.5(6) . . . . ?
C31 P3 C36 C38 -58.7(7) . . . . ?
C31 P3 C36 C39 60.1(6) . . . . ?
C31 N3 C30 C25 -175.0(7) . . . . ?
C31 N3 C30 C29 0.1(14) . . . . ?
C31 N3 B2 N4 176.8(7) . . . . ?
C31 N3 B2 C56 1.1(15) . . . . ?
C32 P3 C31 N3 162.9(7) . . . . ?
C32 P3 C36 C37 -80.2(7) . . . . ?
C32 P3 C36 C38 45.6(8) . . . . ?
C32 P3 C36 C39 164.5(6) . . . . ?
C36 P3 C31 N3 -83.7(8) . . . . ?
C36 P3 C32 C33 52.6(8) . . . . ?
C36 P3 C32 C34 -71.5(9) . . . . ?
C36 P3 C32 C35 169.6(7) . . . . ?
C40 P4 C41 C42 -56.2(7) . . . . ?
C40 P4 C41 C43 63.5(8) . . . . ?
C40 P4 C41 C44 -172.3(6) . . . . ?
C40 P4 C45 C46 -39.4(8) . . . . ?
C40 P4 C45 C47 -163.2(7) . . . . ?
C40 P4 C45 C48 80.9(7) . . . . ?
C40 N4 C25 C26 2.3(14) . . . . ?
C40 N4 C25 C30 175.9(7) . . . . ?
C40 N4 B2 N3 -176.9(8) . . . . ?
C40 N4 B2 C56 -1.2(15) . . . . ?
C41 P4 C40 N4 89.2(8) . . . . ?
C41 P4 C45 C46 68.3(8) . . . . ?
C41 P4 C45 C47 -55.5(8) . . . . ?
C41 P4 C45 C48 -171.4(6) . . . . ?
C45 P4 C40 N4 -157.7(7) . . . . ?
C45 P4 C41 C42 -159.4(6) . . . . ?
C45 P4 C41 C43 -39.7(8) . . . . ?
C45 P4 C41 C44 84.5(7) . . . . ?
C56 C57 C58 C59 -174.3(9) . . . . ?
C56 C57 C62 C61 174.6(10) . . . . ?
C57 C56 B2 N3 135.8(10) . . . . ?
C57 C56 B2 N4 -39.0(14) . . . . ?
C57 C58 C59 C60 -2.7(15) . . . . ?
C58 C57 C62 C61 -3.3(15) . . . . ?
C58 C59 C60 C61 1.8(18) . . . . ?
C59 C60 C61 C62 -1.7(19) . . . . ?
C60 C61 C62 C57 2.4(16) . . . . ?
C62 C57 C58 C59 3.4(14) . . . . ?
B2 N3 C30 C25 -3.8(10) . . . . ?
B2 N3 C30 C29 171.3(9) . . . . ?
B2 N3 C31 P3 114.7(9) . . . . ?
B2 N4 C25 C26 -169.2(9) . . . . ?
B2 N4 C25 C30 4.4(9) . . . . ?
B2 N4 C40 P4 -119.4(9) . . . . ?
B2 C56 C57 C58 126.0(10) . . . . ?
B2 C56 C57 C62 -51.8(12) . . . . ?
C63 C64 C65 C66 0(2) . . . . ?
C64 C63 C68 C67 1(2) . . . . ?
C64 C65 C66 C67 -0.9(19) . . . . ?
C65 C66 C67 C68 1.7(18) . . . . ?
C66 C67 C68 C63 -2(2) . . . . ?
C68 C63 C64 C65 0(2) . . . . ?
C69 C70 C71 C72 -0.7(19) . . . . ?
C70 C69 C74 C73 0.6(17) . . . . ?
C70 C71 C72 C73 -0.1(18) . . . . ?
C71 C72 C73 C74 1.1(17) . . . . ?
C72 C73 C74 C69 -1.3(17) . . . . ?
C74 C69 C70 C71 0.4(18) . . . . ?

loop_
_twin_individual_id
_twin_individual_mass_fraction_refined
1 0.80216
2 0.19784
